data_7720031
loop_
_publ_author_name
'Liu, Junyang'
'Sum, Kethya'
'Johnson, Samuel A.'

_publ_section_title
;
 Mechanistic insight into cooperative catalysis with pentanuclear nickel
 clusters: catalytic alkene dimerization and silyl-silylene and silylyne
 clusters.
;
_journal_issue 9
_journal_name_full 'Dalton transactions (Cambridge, England : 2003)'
_journal_page_first 3882
_journal_page_last 3895
_journal_paper_doi 10.1039/d5dt02642c
_journal_volume 55
_journal_year 2026
_chemical_compound_source synthesized
_chemical_formula_moiety 'C46  H102  Ni5 P4, C5 H12'
_chemical_formula_sum 'C51 H114 Ni5 P4'
_chemical_formula_weight 1144.85
_space_group_IT_number 2
_space_group_name_Hall '-P 1'
_space_group_name_H-M_alt 'P -1'
_symmetry_cell_setting triclinic
_symmetry_Int_Tables_number 2
_symmetry_space_group_name_Hall '-P 1'
_symmetry_space_group_name_H-M 'P -1'
_atom_sites_solution_hydrogens mixed
_atom_sites_solution_primary direct
_atom_sites_solution_secondary direct
_audit_creation_date 2022-04-12T10:36:06-00:00
_audit_creation_method 'WinGX routine CIF_UPDATE'
_audit_update_record
;
2024-07-18 deposited with the CCDC.	2026-02-04 downloaded from the CCDC.
;
_cell_angle_alpha 91.850(3)
_cell_angle_beta 101.576(2)
_cell_angle_gamma 103.972(3)
_cell_formula_units_Z 2
_cell_length_a 12.6719(8)
_cell_length_b 13.4829(9)
_cell_length_c 18.3772(10)
_cell_measurement_reflns_used 9956
_cell_measurement_temperature 170(2)
_cell_measurement_theta_max 29.65
_cell_measurement_theta_min 2.23
_cell_measurement_wavelength 0.71073
_cell_volume 2974.2(3)
_computing_cell_refinement 'Bruker SAINT'
_computing_data_collection 'Bruker APEX2'
_computing_data_reduction 'Bruker SAINT'
_computing_molecular_graphics 'Bruker SHELXTL'
_computing_publication_material 'Bruker SHELXTL'
_computing_structure_refinement 'SHELXL-2018/1 (Sheldrick, 2018)'
_computing_structure_solution 'SHELXS-97 (Sheldrick 2008)'
_diffrn_ambient_temperature 170(2)
_diffrn_measured_fraction_theta_full 0.999
_diffrn_measured_fraction_theta_max 0.999
_diffrn_measurement_device_type 'Bruker APEX-II CCD'
_diffrn_measurement_method '\f and \w scans'
_diffrn_radiation_probe x-ray
_diffrn_radiation_type MoK\a
_diffrn_radiation_wavelength 0.71073
_diffrn_reflns_av_R_equivalents 0.0849
_diffrn_reflns_av_unetI/netI 0.0425
_diffrn_reflns_Laue_measured_fraction_full 0.999
_diffrn_reflns_Laue_measured_fraction_max 0.999
_diffrn_reflns_limit_h_max 15
_diffrn_reflns_limit_h_min -15
_diffrn_reflns_limit_k_max 16
_diffrn_reflns_limit_k_min -16
_diffrn_reflns_limit_l_max 21
_diffrn_reflns_limit_l_min -21
_diffrn_reflns_number 103131
_diffrn_reflns_point_group_measured_fraction_full 0.999
_diffrn_reflns_point_group_measured_fraction_max 0.999
_diffrn_reflns_theta_full 24.999
_diffrn_reflns_theta_max 24.999
_diffrn_reflns_theta_min 2.525
_diffrn_standards_number 0
_exptl_absorpt_coefficient_mu 1.691
_exptl_absorpt_correction_T_max 0.9032
_exptl_absorpt_correction_T_min 0.8152
_exptl_absorpt_correction_type multi-scan
_exptl_absorpt_process_details 'SADABS 2014/5'
_exptl_crystal_colour brown
_exptl_crystal_density_diffrn 1.278
_exptl_crystal_density_method 'not measured'
_exptl_crystal_description needle
_exptl_crystal_F_000 1240
_exptl_crystal_size_max 0.22
_exptl_crystal_size_mid 0.05
_exptl_crystal_size_min 0.04
_refine_diff_density_max 0.553
_refine_diff_density_min -0.747
_refine_diff_density_rms 0.116
_refine_ls_extinction_method none
_refine_ls_goodness_of_fit_ref 1.309
_refine_ls_hydrogen_treatment mixed
_refine_ls_matrix_type full
_refine_ls_number_constraints 0
_refine_ls_number_parameters 628
_refine_ls_number_reflns 10454
_refine_ls_number_restraints 20
_refine_ls_restrained_S_all 1.308
_refine_ls_R_factor_all 0.0813
_refine_ls_R_factor_gt 0.0698
_refine_ls_shift/su_max 0.001
_refine_ls_shift/su_mean 0
_refine_ls_structure_factor_coef Fsqd
_refine_ls_weighting_details 'w=1/[\s^2^(Fo^2^)+16.9641P] where P=(Fo^2^+2Fc^2^)/3'
_refine_ls_weighting_scheme calc
_refine_ls_wR_factor_gt 0.1241
_refine_ls_wR_factor_ref 0.1274
_reflns_Friedel_coverage 0
_reflns_number_gt 9250
_reflns_number_total 10454
_reflns_threshold_expression 'I > 2\s(I)'
_cod_data_source_file d5dt02642c2.cif
_cod_data_source_block ks2
_cod_depositor_comments 'Adding full bibliography for 7720030--7720032.cif.'
_cod_database_code 7720031
_shelx_estimated_absorpt_t_min 0.707
_shelx_estimated_absorpt_t_max 0.935

loop_
_symmetry_equiv_pos_as_xyz
'x, y, z'
'-x, -y, -z'

loop_
_atom_site_label
_atom_site_type_symbol
_atom_site_fract_x
_atom_site_fract_y
_atom_site_fract_z
_atom_site_U_iso_or_equiv
_atom_site_adp_type
_atom_site_occupancy
_atom_site_site_symmetry_order
_atom_site_calc_flag
_atom_site_refinement_flags_posn
_atom_site_refinement_flags_adp
_atom_site_refinement_flags_occupancy
_atom_site_disorder_assembly
_atom_site_disorder_group
Ni1 Ni 0.10135(6) 0.49678(5) 0.71025(4) 0.01456(16) Uani 1 1 d . . . . .
Ni2 Ni 0.13184(6) 0.33617(5) 0.77378(4) 0.01361(16) Uani 1 1 d . . . . .
Ni3 Ni 0.29845(6) 0.30376(5) 0.73259(4) 0.01357(16) Uani 1 1 d . . . . .
Ni4 Ni 0.27278(6) 0.26329(5) 0.58968(4) 0.01346(16) Uani 1 1 d . . . . .
Ni5 Ni 0.15306(6) 0.35327(5) 0.64321(4) 0.01257(16) Uani 1 1 d . . . . .
P1 P 0.07395(12) 0.62827(11) 0.76657(8) 0.0171(3) Uani 1 1 d . . . . .
P2 P 0.01642(12) 0.22067(11) 0.81736(8) 0.0185(3) Uani 1 1 d . . . . .
P3 P 0.45160(12) 0.36323(12) 0.81404(8) 0.0166(3) Uani 1 1 d . . . . .
P4 P 0.39561(12) 0.20834(11) 0.54502(8) 0.0171(3) Uani 1 1 d . . . . .
C1 C 0.1168(5) 0.4145(4) 0.5499(3) 0.0174(12) Uani 1 1 d . . . . .
C2 C 0.0495(5) 0.4555(5) 0.5907(3) 0.0194(13) Uani 1 1 d . . . . .
C3 C 0.0970(5) 0.5621(5) 0.6141(3) 0.0208(13) Uani 1 1 d . . . . .
C4 C 0.2077(5) 0.5930(5) 0.5894(3) 0.0252(14) Uani 1 1 d . . . . .
H4A H 0.270759 0.606824 0.633126 0.03 Uiso 1 1 calc R U . . .
H4B H 0.212037 0.655525 0.56215 0.03 Uiso 1 1 calc R U . . .
C5 C 0.2112(5) 0.5006(4) 0.5374(3) 0.0200(13) Uani 1 1 d . . . . .
H5A H 0.199436 0.516551 0.484661 0.024 Uiso 1 1 calc R U . . .
H5B H 0.283448 0.482567 0.551456 0.024 Uiso 1 1 calc R U . . .
C6 C 0.0979(4) 0.3086(4) 0.5287(3) 0.0163(12) Uani 1 1 d . . . . .
C7 C 0.1666(5) 0.2608(4) 0.4924(3) 0.0169(12) Uani 1 1 d . . . . .
C8 C 0.0942(5) 0.1565(5) 0.4578(3) 0.0230(13) Uani 1 1 d . . . . .
H8A H 0.138987 0.105501 0.458553 0.028 Uiso 1 1 calc R U . . .
H8B H 0.056581 0.160562 0.4057 0.028 Uiso 1 1 calc R U . . .
C9 C 0.0103(5) 0.1288(5) 0.5071(4) 0.0275(14) Uani 1 1 d . . . . .
H9A H 0.041771 0.099259 0.552541 0.033 Uiso 1 1 calc R U . . .
H9B H -0.058606 0.079198 0.479956 0.033 Uiso 1 1 calc R U . . .
C10 C -0.0125(5) 0.2313(4) 0.5265(3) 0.0219(13) Uani 1 1 d . . . . .
H10A H -0.072643 0.245452 0.487984 0.026 Uiso 1 1 calc R U . . .
H10B H -0.033706 0.232494 0.575449 0.026 Uiso 1 1 calc R U . . .
C11 C 0.0510(5) 0.6232(5) 0.8638(3) 0.0246(14) Uani 1 1 d . . . . .
H11 H 0.031753 0.688052 0.877457 0.03 Uiso 1 1 calc R U . . .
C12 C 0.1532(6) 0.6164(6) 0.9199(4) 0.0366(17) Uani 1 1 d . . . . .
H12A H 0.134996 0.608158 0.969113 0.055 Uiso 1 1 calc R U . . .
H12B H 0.212305 0.679278 0.922203 0.055 Uiso 1 1 calc R U . . .
H12C H 0.178608 0.557295 0.904893 0.055 Uiso 1 1 calc R U . . .
C13 C -0.0465(5) 0.5336(5) 0.8694(3) 0.0267(14) Uani 1 1 d . . . . .
H13A H -0.034797 0.469828 0.849298 0.04 Uiso 1 1 calc R U . . .
H13B H -0.115816 0.545209 0.840618 0.04 Uiso 1 1 calc R U . . .
H13C H -0.051414 0.528326 0.921688 0.04 Uiso 1 1 calc R U . . .
C14 C 0.1856(5) 0.7506(5) 0.7771(4) 0.0258(14) Uani 1 1 d . . . . .
H14 H 0.179312 0.793851 0.820478 0.031 Uiso 1 1 calc R U . . .
C15 C 0.3005(5) 0.7298(5) 0.7945(4) 0.0365(17) Uani 1 1 d . . . . .
H15A H 0.311781 0.693109 0.750987 0.055 Uiso 1 1 calc R U . . .
H15B H 0.306223 0.68797 0.837057 0.055 Uiso 1 1 calc R U . . .
H15C H 0.357424 0.795063 0.806734 0.055 Uiso 1 1 calc R U . . .
C16 C 0.1786(6) 0.8140(5) 0.7091(4) 0.0334(16) Uani 1 1 d . . . . .
H16A H 0.23969 0.876428 0.719275 0.05 Uiso 1 1 calc R U . . .
H16B H 0.10724 0.832553 0.699053 0.05 Uiso 1 1 calc R U . . .
H16C H 0.184451 0.77331 0.665575 0.05 Uiso 1 1 calc R U . . .
C17 C -0.0524(5) 0.6654(4) 0.7155(3) 0.0212(13) Uani 1 1 d . . . . .
H17 H -0.030729 0.697598 0.670628 0.025 Uiso 1 1 calc R U . . .
C18 C -0.0894(5) 0.7464(5) 0.7569(4) 0.0286(15) Uani 1 1 d . . . . .
H18A H -0.145424 0.770919 0.722406 0.043 Uiso 1 1 calc R U . . .
H18B H -0.025058 0.804066 0.777023 0.043 Uiso 1 1 calc R U . . .
H18C H -0.121593 0.716321 0.79786 0.043 Uiso 1 1 calc R U . . .
C19 C -0.1497(5) 0.5720(5) 0.6849(3) 0.0255(14) Uani 1 1 d . . . . .
H19A H -0.181301 0.542102 0.726151 0.038 Uiso 1 1 calc R U . . .
H19B H -0.122901 0.520876 0.659744 0.038 Uiso 1 1 calc R U . . .
H19C H -0.207034 0.593343 0.649382 0.038 Uiso 1 1 calc R U . . .
C20 C -0.1308(5) 0.2307(5) 0.8026(4) 0.0316(15) Uani 1 1 d . . . . .
H20 H -0.134077 0.277264 0.845082 0.038 Uiso 1 1 calc R U . . .
C21 C -0.1645(6) 0.2813(6) 0.7323(4) 0.0432(19) Uani 1 1 d . . . . .
H21A H -0.17433 0.233686 0.688663 0.065 Uiso 1 1 calc R U . . .
H21B H -0.106393 0.343403 0.730227 0.065 Uiso 1 1 calc R U . . .
H21C H -0.234716 0.299702 0.732625 0.065 Uiso 1 1 calc R U . . .
C22 C -0.2207(6) 0.1299(6) 0.8025(5) 0.047(2) Uani 1 1 d . . . . .
H22A H -0.293197 0.14515 0.799303 0.071 Uiso 1 1 calc R U . . .
H22B H -0.201427 0.097453 0.84854 0.071 Uiso 1 1 calc R U . . .
H22C H -0.224351 0.083255 0.759493 0.071 Uiso 1 1 calc R U . . .
C23 C 0.0051(6) 0.0861(5) 0.7845(4) 0.0309(15) Uani 1 1 d . . . . .
H23 H -0.054688 0.040123 0.804779 0.037 Uiso 1 1 calc R U . . .
C24 C -0.0279(7) 0.0715(5) 0.6993(4) 0.046(2) Uani 1 1 d . . . . .
H24A H 0.029421 0.11657 0.67835 0.069 Uiso 1 1 calc R U . . .
H24B H -0.099257 0.088726 0.682454 0.069 Uiso 1 1 calc R U . . .
H24C H -0.03515 -0.000048 0.682682 0.069 Uiso 1 1 calc R U . . .
C25 C 0.1124(6) 0.0547(5) 0.8109(5) 0.048(2) Uani 1 1 d . . . . .
H25A H 0.108479 -0.010526 0.78399 0.072 Uiso 1 1 calc R U . . .
H25B H 0.123199 0.046516 0.864485 0.072 Uiso 1 1 calc R U . . .
H25C H 0.175019 0.107623 0.801378 0.072 Uiso 1 1 calc R U . . .
C26 C 0.0610(5) 0.2189(5) 0.9209(3) 0.0267(14) Uani 1 1 d . . . . .
H26 H 0.13446 0.201145 0.929555 0.032 Uiso 1 1 calc R U . . .
C27 C 0.0834(6) 0.3253(5) 0.9590(4) 0.0345(16) Uani 1 1 d . . . . .
H27A H 0.012853 0.344558 0.955747 0.052 Uiso 1 1 calc R U . . .
H27B H 0.132408 0.374469 0.934568 0.052 Uiso 1 1 calc R U . . .
H27C H 0.1193 0.325838 1.011559 0.052 Uiso 1 1 calc R U . . .
C28 C -0.0134(7) 0.1404(6) 0.9584(4) 0.049(2) Uani 1 1 d . . . . .
H28A H 0.02465 0.138009 1.010068 0.074 Uiso 1 1 calc R U . . .
H28B H -0.02954 0.072642 0.931492 0.074 Uiso 1 1 calc R U . . .
H28C H -0.083189 0.159853 0.95786 0.074 Uiso 1 1 calc R U . . .
C29 C 0.5454(5) 0.4694(5) 0.7782(4) 0.0279(14) Uani 1 1 d . . . . .
H29 H 0.583074 0.436028 0.74521 0.034 Uiso 1 1 calc R U . . .
C30 C 0.4784(6) 0.5317(5) 0.7281(4) 0.0343(16) Uani 1 1 d . . . . .
H30A H 0.449619 0.574919 0.758955 0.051 Uiso 1 1 calc R U . . .
H30B H 0.416143 0.484778 0.693369 0.051 Uiso 1 1 calc R U . . .
H30C H 0.526786 0.57506 0.699859 0.051 Uiso 1 1 calc R U . . .
C31 C 0.6386(6) 0.5424(6) 0.8353(5) 0.048(2) Uani 1 1 d . . . . .
H31A H 0.680068 0.596129 0.809668 0.072 Uiso 1 1 calc R U . . .
H31B H 0.689135 0.50403 0.861423 0.072 Uiso 1 1 calc R U . . .
H31C H 0.606351 0.573789 0.871384 0.072 Uiso 1 1 calc R U . . .
C32 C 0.4446(5) 0.4172(5) 0.9073(3) 0.0234(13) Uani 1 1 d . . . . .
H32 H 0.522419 0.447041 0.936159 0.028 Uiso 1 1 calc R U . . .
C33 C 0.3869(6) 0.3359(6) 0.9510(4) 0.0401(18) Uani 1 1 d . . . . .
H33A H 0.372186 0.368735 0.99494 0.06 Uiso 1 1 calc R U . . .
H33B H 0.434817 0.289881 0.966939 0.06 Uiso 1 1 calc R U . . .
H33C H 0.316429 0.296315 0.919497 0.06 Uiso 1 1 calc R U . . .
C34 C 0.3844(5) 0.5036(5) 0.8974(4) 0.0329(16) Uani 1 1 d . . . . .
H34A H 0.312807 0.478738 0.862039 0.049 Uiso 1 1 calc R U . . .
H34B H 0.430364 0.562018 0.878355 0.049 Uiso 1 1 calc R U . . .
H34C H 0.371533 0.525275 0.945635 0.049 Uiso 1 1 calc R U . . .
C35 C 0.5370(5) 0.2684(5) 0.8348(4) 0.0299(15) Uani 1 1 d . . . . .
H35 H 0.56584 0.259009 0.788887 0.036 Uiso 1 1 calc R U . . .
C36 C 0.4649(6) 0.1634(5) 0.8443(4) 0.0393(18) Uani 1 1 d . . . . .
H36A H 0.503246 0.110529 0.835712 0.059 Uiso 1 1 calc R U . . .
H36B H 0.393652 0.150045 0.8082 0.059 Uiso 1 1 calc R U . . .
H36C H 0.451459 0.162276 0.894944 0.059 Uiso 1 1 calc R U . . .
C37 C 0.6407(6) 0.2994(7) 0.8992(5) 0.052(2) Uani 1 1 d . . . . .
H37A H 0.617831 0.311565 0.945849 0.078 Uiso 1 1 calc R U . . .
H37B H 0.691204 0.362189 0.888787 0.078 Uiso 1 1 calc R U . . .
H37C H 0.679048 0.244124 0.903815 0.078 Uiso 1 1 calc R U . . .
C38 C 0.5399(5) 0.2883(5) 0.5815(3) 0.0258(14) Uani 1 1 d . . . . .
H38 H 0.555498 0.280738 0.636322 0.031 Uiso 1 1 calc R U . . .
C39 C 0.5505(6) 0.4031(5) 0.5744(4) 0.0338(16) Uani 1 1 d . . . . .
H39A H 0.620313 0.442774 0.606656 0.051 Uiso 1 1 calc R U . . .
H39B H 0.487584 0.422114 0.589422 0.051 Uiso 1 1 calc R U . . .
H39C H 0.550469 0.417883 0.522509 0.051 Uiso 1 1 calc R U . . .
C40 C 0.6336(5) 0.2561(6) 0.5529(4) 0.0370(17) Uani 1 1 d . . . . .
H40A H 0.626298 0.266721 0.499842 0.055 Uiso 1 1 calc R U . . .
H40B H 0.62839 0.183444 0.559873 0.055 Uiso 1 1 calc R U . . .
H40C H 0.705844 0.297593 0.580858 0.055 Uiso 1 1 calc R U . . .
C41 C 0.3751(5) 0.1921(5) 0.4411(3) 0.0238(13) Uani 1 1 d . . . . .
H41 H 0.292753 0.165872 0.422606 0.029 Uiso 1 1 calc R U . . .
C42 C 0.4048(6) 0.2938(6) 0.4075(4) 0.0351(17) Uani 1 1 d . . . . .
H42A H 0.485766 0.316859 0.413573 0.053 Uiso 1 1 calc R U . . .
H42B H 0.378277 0.344965 0.432956 0.053 Uiso 1 1 calc R U . . .
H42C H 0.369452 0.285378 0.35436 0.053 Uiso 1 1 calc R U . . .
C43 C 0.4251(6) 0.1139(6) 0.4065(4) 0.0395(18) Uani 1 1 d . . . . .
H43A H 0.402635 0.110001 0.352071 0.059 Uiso 1 1 calc R U . . .
H43B H 0.397976 0.046308 0.423854 0.059 Uiso 1 1 calc R U . . .
H43C H 0.506445 0.135347 0.421629 0.059 Uiso 1 1 calc R U . . .
C44 C 0.4064(5) 0.0791(4) 0.5723(3) 0.0232(13) Uani 1 1 d . . . . .
H44 H 0.459282 0.056282 0.545878 0.028 Uiso 1 1 calc R U . . .
C45 C 0.2927(6) 0.0037(5) 0.5492(4) 0.0367(17) Uani 1 1 d . . . . .
H45A H 0.298737 -0.064934 0.562297 0.055 Uiso 1 1 calc R U . . .
H45B H 0.265645 0.00213 0.495209 0.055 Uiso 1 1 calc R U . . .
H45C H 0.240406 0.025129 0.575103 0.055 Uiso 1 1 calc R U . . .
C46 C 0.4486(7) 0.0796(5) 0.6560(4) 0.0380(17) Uani 1 1 d . . . . .
H46A H 0.402061 0.109044 0.68259 0.057 Uiso 1 1 calc R U . . .
H46B H 0.525832 0.12086 0.670254 0.057 Uiso 1 1 calc R U . . .
H46C H 0.445106 0.009137 0.669097 0.057 Uiso 1 1 calc R U . . .
C47A C 0.3572(16) 0.1564(13) 1.1852(9) 0.063(4) Uani 0.644(14) 1 d D U P A 1
H47A H 0.375017 0.223292 1.213571 0.095 Uiso 0.644(14) 1 calc R U P A 1
H47B H 0.293716 0.110237 1.199742 0.095 Uiso 0.644(14) 1 calc R U P A 1
H47C H 0.421773 0.127125 1.195741 0.095 Uiso 0.644(14) 1 calc R U P A 1
C48A C 0.3278(19) 0.1695(19) 1.1026(10) 0.089(7) Uani 0.644(14) 1 d D U P A 1
H48A H 0.265609 0.203204 1.09552 0.107 Uiso 0.644(14) 1 calc R U P A 1
H48B H 0.392444 0.219931 1.091558 0.107 Uiso 0.644(14) 1 calc R U P A 1
C49A C 0.2968(15) 0.0859(12) 1.0436(9) 0.070(4) Uani 0.644(14) 1 d D U P A 1
H49A H 0.281259 0.118574 0.996525 0.085 Uiso 0.644(14) 1 calc R U P A 1
H49B H 0.224071 0.043241 1.049563 0.085 Uiso 0.644(14) 1 calc R U P A 1
C50A C 0.3609(14) 0.0120(11) 1.0285(9) 0.074(4) Uani 0.644(14) 1 d D U P A 1
H50A H 0.369052 -0.029014 1.072055 0.089 Uiso 0.644(14) 1 calc R U P A 1
H50B H 0.436567 0.05204 1.026188 0.089 Uiso 0.644(14) 1 calc R U P A 1
C51A C 0.316(6) -0.063(5) 0.958(3) 0.090(5) Uani 0.644(14) 1 d D U P A 1
H51A H 0.367433 -0.106962 0.955814 0.135 Uiso 0.644(14) 1 calc R U P A 1
H51B H 0.242655 -0.106263 0.959929 0.135 Uiso 0.644(14) 1 calc R U P A 1
H51C H 0.310528 -0.02478 0.913819 0.135 Uiso 0.644(14) 1 calc R U P A 1
C47B C 0.288(4) 0.161(4) 1.152(3) 0.137(19) Uani 0.356(14) 1 d D U P A 2
H47D H 0.313984 0.222694 1.187093 0.205 Uiso 0.356(14) 1 calc R U P A 2
H47E H 0.226346 0.169606 1.112634 0.205 Uiso 0.356(14) 1 calc R U P A 2
H47F H 0.261813 0.101263 1.178292 0.205 Uiso 0.356(14) 1 calc R U P A 2
C48B C 0.377(3) 0.147(3) 1.119(3) 0.103(14) Uani 0.356(14) 1 d D U P A 2
H48C H 0.404236 0.209561 1.094152 0.123 Uiso 0.356(14) 1 calc R U P A 2
H48D H 0.439601 0.141417 1.159619 0.123 Uiso 0.356(14) 1 calc R U P A 2
C49B C 0.354(3) 0.066(2) 1.0699(15) 0.083(10) Uani 0.356(14) 1 d D U P A 2
H49C H 0.324652 0.008177 1.097976 0.1 Uiso 0.356(14) 1 calc R U P A 2
H49D H 0.427664 0.059468 1.064421 0.1 Uiso 0.356(14) 1 calc R U P A 2
C50B C 0.291(3) 0.041(2) 1.0012(16) 0.074(4) Uani 0.356(14) 1 d D U P A 2
H50C H 0.308996 0.099492 0.970642 0.089 Uiso 0.356(14) 1 calc R U P A 2
H50D H 0.211686 0.029917 1.003875 0.089 Uiso 0.356(14) 1 calc R U P A 2
C51B C 0.305(11) -0.050(9) 0.964(5) 0.090(5) Uani 0.356(14) 1 d D U P A 2
H51D H 0.256984 -0.063578 0.914393 0.135 Uiso 0.356(14) 1 calc R U P A 2
H51E H 0.3832 -0.038861 0.960155 0.135 Uiso 0.356(14) 1 calc R U P A 2
H51F H 0.285758 -0.10853 0.993432 0.135 Uiso 0.356(14) 1 calc R U P A 2
H7A H 0.211(9) 0.296(8) 0.464(6) 0.108 Uiso 1 1 d . U . . .
H2A H -0.027(9) 0.425(8) 0.587(6) 0.108 Uiso 1 1 d . U . . .
H3A H 0.049(9) 0.610(8) 0.607(6) 0.108 Uiso 1 1 d . U . . .
H2 H 0.213(5) 0.285(5) 0.783(3) 0.028(17) Uiso 1 1 d . . . . .
H1 H 0.202(5) 0.256(5) 0.661(4) 0.036(19) Uiso 1 1 d . . . . .
H3 H 0.363(5) 0.288(5) 0.671(4) 0.037(19) Uiso 1 1 d . . . . .
H4 H 0.078(5) 0.426(5) 0.773(3) 0.032(18) Uiso 1 1 d . . . . .
H5 H 0.198(7) 0.415(7) 0.722(5) 0.08(3) Uiso 1 1 d . . . . .

loop_
_atom_site_aniso_label
_atom_site_aniso_U_11
_atom_site_aniso_U_22
_atom_site_aniso_U_33
_atom_site_aniso_U_23
_atom_site_aniso_U_13
_atom_site_aniso_U_12
Ni1 0.0174(4) 0.0134(4) 0.0155(4) 0.0008(3) 0.0052(3) 0.0073(3)
Ni2 0.0136(4) 0.0130(4) 0.0150(4) 0.0019(3) 0.0051(3) 0.0030(3)
Ni3 0.0107(3) 0.0176(4) 0.0121(3) 0.0010(3) 0.0006(3) 0.0047(3)
Ni4 0.0131(4) 0.0148(4) 0.0135(4) -0.0009(3) 0.0027(3) 0.0060(3)
Ni5 0.0130(4) 0.0144(4) 0.0115(3) 0.0011(3) 0.0014(3) 0.0069(3)
P1 0.0202(8) 0.0151(7) 0.0178(7) -0.0016(6) 0.0036(6) 0.0087(6)
P2 0.0178(8) 0.0169(8) 0.0221(8) 0.0031(6) 0.0077(6) 0.0038(6)
P3 0.0120(7) 0.0239(8) 0.0137(7) 0.0019(6) 0.0012(6) 0.0054(6)
P4 0.0179(8) 0.0201(8) 0.0170(7) 0.0032(6) 0.0061(6) 0.0098(6)
C1 0.019(3) 0.025(3) 0.009(3) 0.002(2) -0.002(2) 0.011(2)
C2 0.021(3) 0.027(3) 0.013(3) -0.001(2) 0.002(2) 0.012(3)
C3 0.025(3) 0.020(3) 0.019(3) 0.002(2) 0.007(2) 0.008(3)
C4 0.036(4) 0.019(3) 0.026(3) -0.001(3) 0.013(3) 0.012(3)
C5 0.020(3) 0.024(3) 0.018(3) 0.007(2) 0.006(2) 0.008(3)
C6 0.014(3) 0.027(3) 0.009(3) 0.001(2) 0.000(2) 0.009(2)
C7 0.017(3) 0.021(3) 0.015(3) -0.002(2) 0.002(2) 0.011(2)
C8 0.024(3) 0.024(3) 0.019(3) -0.007(2) -0.006(2) 0.009(3)
C9 0.026(3) 0.019(3) 0.033(4) -0.006(3) 0.002(3) 0.003(3)
C10 0.021(3) 0.023(3) 0.022(3) 0.000(2) 0.002(2) 0.009(3)
C11 0.036(4) 0.025(3) 0.015(3) -0.002(2) 0.007(3) 0.011(3)
C12 0.038(4) 0.044(4) 0.025(4) 0.001(3) 0.002(3) 0.009(3)
C13 0.032(4) 0.032(4) 0.021(3) 0.000(3) 0.011(3) 0.013(3)
C14 0.024(3) 0.017(3) 0.035(4) -0.006(3) 0.003(3) 0.005(3)
C15 0.026(4) 0.033(4) 0.048(4) 0.002(3) 0.004(3) 0.006(3)
C16 0.037(4) 0.017(3) 0.046(4) 0.000(3) 0.017(3) 0.000(3)
C17 0.023(3) 0.019(3) 0.025(3) 0.006(2) 0.002(3) 0.014(3)
C18 0.033(4) 0.022(3) 0.039(4) 0.001(3) 0.013(3) 0.017(3)
C19 0.024(3) 0.025(3) 0.027(3) 0.002(3) 0.001(3) 0.009(3)
C20 0.023(3) 0.030(4) 0.040(4) 0.005(3) 0.004(3) 0.005(3)
C21 0.027(4) 0.059(5) 0.047(5) 0.018(4) 0.006(3) 0.018(4)
C22 0.022(4) 0.054(5) 0.064(5) 0.018(4) 0.010(4) 0.004(3)
C23 0.034(4) 0.015(3) 0.043(4) 0.000(3) 0.015(3) 0.000(3)
C24 0.067(6) 0.024(4) 0.046(5) -0.006(3) 0.018(4) 0.004(4)
C25 0.043(4) 0.019(4) 0.081(6) -0.001(4) 0.005(4) 0.015(3)
C26 0.029(3) 0.030(4) 0.022(3) 0.007(3) 0.007(3) 0.007(3)
C27 0.042(4) 0.036(4) 0.027(4) 0.001(3) 0.008(3) 0.011(3)
C28 0.053(5) 0.050(5) 0.042(5) 0.020(4) 0.022(4) -0.004(4)
C29 0.019(3) 0.033(4) 0.029(3) 0.003(3) 0.009(3) -0.001(3)
C30 0.039(4) 0.026(4) 0.038(4) 0.008(3) 0.013(3) 0.003(3)
C31 0.030(4) 0.042(5) 0.061(5) 0.001(4) 0.010(4) -0.012(3)
C32 0.016(3) 0.030(4) 0.020(3) -0.007(3) -0.001(2) 0.003(3)
C33 0.033(4) 0.056(5) 0.026(4) -0.001(3) 0.009(3) 0.000(4)
C34 0.022(3) 0.050(4) 0.026(3) -0.012(3) -0.003(3) 0.018(3)
C35 0.024(3) 0.031(4) 0.034(4) 0.001(3) -0.005(3) 0.014(3)
C36 0.046(4) 0.040(4) 0.036(4) 0.008(3) -0.001(3) 0.024(4)
C37 0.039(4) 0.061(5) 0.054(5) -0.010(4) -0.014(4) 0.030(4)
C38 0.027(3) 0.032(4) 0.024(3) 0.009(3) 0.009(3) 0.015(3)
C39 0.027(4) 0.031(4) 0.040(4) 0.000(3) 0.008(3) 0.001(3)
C40 0.022(3) 0.054(5) 0.040(4) 0.011(3) 0.012(3) 0.014(3)
C41 0.030(3) 0.031(4) 0.016(3) 0.003(3) 0.012(3) 0.014(3)
C42 0.036(4) 0.055(5) 0.023(3) 0.012(3) 0.010(3) 0.022(4)
C43 0.051(5) 0.061(5) 0.021(3) -0.001(3) 0.013(3) 0.039(4)
C44 0.027(3) 0.022(3) 0.026(3) 0.002(3) 0.007(3) 0.015(3)
C45 0.041(4) 0.018(3) 0.055(5) 0.012(3) 0.013(4) 0.012(3)
C46 0.059(5) 0.032(4) 0.033(4) 0.009(3) 0.011(3) 0.029(4)
C47A 0.077(13) 0.052(9) 0.067(8) 0.014(7) 0.027(9) 0.020(9)
C48A 0.071(15) 0.140(18) 0.048(8) -0.031(9) -0.012(9) 0.036(12)
C49A 0.055(11) 0.062(10) 0.081(10) -0.008(8) 0.024(8) -0.016(7)
C50A 0.090(11) 0.042(8) 0.079(9) 0.017(5) -0.010(8) 0.015(6)
C51A 0.079(17) 0.076(17) 0.109(10) -0.014(7) 0.010(11) 0.019(7)
C47B 0.14(4) 0.12(4) 0.18(6) 0.03(3) 0.09(4) 0.04(4)
C48B 0.08(3) 0.11(3) 0.11(3) -0.03(2) 0.01(2) 0.02(2)
C49B 0.09(3) 0.058(19) 0.084(16) 0.005(12) -0.015(15) 0.01(2)
C50B 0.090(11) 0.042(8) 0.079(9) 0.017(5) -0.010(8) 0.015(6)
C51B 0.079(17) 0.076(17) 0.109(10) -0.014(7) 0.010(11) 0.019(7)

loop_
_atom_type_symbol
_atom_type_description
_atom_type_scat_dispersion_real
_atom_type_scat_dispersion_imag
_atom_type_scat_source
C C 0.0033 0.0016 'International Tables Vol C Tables 4.2.6.8 and 6.1.1.4'
H H 0 0 'International Tables Vol C Tables 4.2.6.8 and 6.1.1.4'
P P 0.1023 0.0942 'International Tables Vol C Tables 4.2.6.8 and 6.1.1.4'
Ni Ni 0.3393 1.1124 'International Tables Vol C Tables 4.2.6.8 and 6.1.1.4'

loop_
_geom_angle_atom_site_label_1
_geom_angle_atom_site_label_2
_geom_angle_atom_site_label_3
_geom_angle
_geom_angle_site_symmetry_1
_geom_angle_site_symmetry_3
_geom_angle_publ_flag
C3 Ni1 P1 92.54(17) . . ?
C3 Ni1 C2 39.9(2) . . ?
P1 Ni1 C2 124.65(16) . . ?
C3 Ni1 Ni5 85.31(17) . . ?
P1 Ni1 Ni5 174.14(6) . . ?
C2 Ni1 Ni5 55.93(15) . . ?
C3 Ni1 Ni2 143.31(17) . . ?
P1 Ni1 Ni2 124.10(5) . . ?
C2 Ni1 Ni2 107.87(16) . . ?
Ni5 Ni1 Ni2 58.04(3) . . ?
C3 Ni1 H4 165(2) . . ?
P1 Ni1 H4 94(2) . . ?
C2 Ni1 H4 127(2) . . ?
Ni5 Ni1 H4 89(2) . . ?
Ni2 Ni1 H4 33(2) . . ?
C3 Ni1 H5 112(3) . . ?
P1 Ni1 H5 139(3) . . ?
C2 Ni1 H5 93(3) . . ?
Ni5 Ni1 H5 38(3) . . ?
Ni2 Ni1 H5 39(3) . . ?
H4 Ni1 H5 71(4) . . ?
P2 Ni2 Ni5 128.97(5) . . ?
P2 Ni2 Ni3 123.20(5) . . ?
Ni5 Ni2 Ni3 58.77(3) . . ?
P2 Ni2 Ni1 129.43(5) . . ?
Ni5 Ni2 Ni1 60.53(3) . . ?
Ni3 Ni2 Ni1 103.94(3) . . ?
P2 Ni2 H2 95(3) . . ?
Ni5 Ni2 H2 88(3) . . ?
Ni3 Ni2 H2 32(3) . . ?
Ni1 Ni2 H2 135(3) . . ?
P2 Ni2 H4 101(2) . . ?
Ni5 Ni2 H4 93(2) . . ?
Ni3 Ni2 H4 135(2) . . ?
Ni1 Ni2 H4 34(2) . . ?
H2 Ni2 H4 159(4) . . ?
P2 Ni2 H5 167(3) . . ?
Ni5 Ni2 H5 39(3) . . ?
Ni3 Ni2 H5 59(3) . . ?
Ni1 Ni2 H5 45(3) . . ?
H2 Ni2 H5 90(4) . . ?
H4 Ni2 H5 77(4) . . ?
P3 Ni3 Ni5 143.64(5) . . ?
P3 Ni3 Ni2 112.97(5) . . ?
Ni5 Ni3 Ni2 60.05(3) . . ?
P3 Ni3 Ni4 128.10(5) . . ?
Ni5 Ni3 Ni4 58.72(3) . . ?
Ni2 Ni3 Ni4 115.36(3) . . ?
P3 Ni3 H2 101(2) . . ?
Ni5 Ni3 H2 85(2) . . ?
Ni2 Ni3 H2 28(2) . . ?
Ni4 Ni3 H2 131(2) . . ?
P3 Ni3 H1 168(2) . . ?
Ni5 Ni3 H1 40(2) . . ?
Ni2 Ni3 H1 79(2) . . ?
Ni4 Ni3 H1 40(2) . . ?
H2 Ni3 H1 91(3) . . ?
P3 Ni3 H3 92(2) . . ?
Ni5 Ni3 H3 92(2) . . ?
Ni2 Ni3 H3 152(2) . . ?
Ni4 Ni3 H3 37(2) . . ?
H2 Ni3 H3 162(3) . . ?
H1 Ni3 H3 76(3) . . ?
C7 Ni4 P4 97.11(16) . . ?
C7 Ni4 Ni5 85.21(16) . . ?
P4 Ni4 Ni5 170.95(5) . . ?
C7 Ni4 C6 35.41(19) . . ?
P4 Ni4 C6 132.28(13) . . ?
Ni5 Ni4 C6 49.85(12) . . ?
C7 Ni4 Ni3 141.99(16) . . ?
P4 Ni4 Ni3 120.88(5) . . ?
Ni5 Ni4 Ni3 57.48(3) . . ?
C6 Ni4 Ni3 106.77(12) . . ?
C7 Ni4 H1 109(2) . . ?
P4 Ni4 H1 145(2) . . ?
Ni5 Ni4 H1 40(2) . . ?
C6 Ni4 H1 78(2) . . ?
Ni3 Ni4 H1 37(2) . . ?
C7 Ni4 H3 170(2) . . ?
P4 Ni4 H3 88(2) . . ?
Ni5 Ni4 H3 89(2) . . ?
C6 Ni4 H3 138(2) . . ?
Ni3 Ni4 H3 35(2) . . ?
H1 Ni4 H3 70(3) . . ?
C1 Ni5 C6 40.8(2) . . ?
C1 Ni5 C2 39.3(2) . . ?
C6 Ni5 C2 70.8(2) . . ?
C1 Ni5 Ni3 145.99(17) . . ?
C6 Ni5 Ni3 128.43(15) . . ?
C2 Ni5 Ni3 157.34(15) . . ?
C1 Ni5 Ni2 148.17(16) . . ?
C6 Ni5 Ni2 150.91(16) . . ?
C2 Ni5 Ni2 108.89(15) . . ?
Ni3 Ni5 Ni2 61.18(3) . . ?
C1 Ni5 Ni4 90.68(16) . . ?
C6 Ni5 Ni4 65.51(15) . . ?
C2 Ni5 Ni4 129.97(15) . . ?
Ni3 Ni5 Ni4 63.80(3) . . ?
Ni2 Ni5 Ni4 121.13(3) . . ?
C1 Ni5 Ni1 88.93(16) . . ?
C6 Ni5 Ni1 124.41(15) . . ?
C2 Ni5 Ni1 53.65(14) . . ?
Ni3 Ni5 Ni1 106.39(3) . . ?
Ni2 Ni5 Ni1 61.43(3) . . ?
Ni4 Ni5 Ni1 157.95(4) . . ?
C1 Ni5 H1 131(2) . . ?
C6 Ni5 H1 94(2) . . ?
C2 Ni5 H1 163(2) . . ?
Ni3 Ni5 H1 40(2) . . ?
Ni2 Ni5 H1 80(2) . . ?
Ni4 Ni5 H1 43(2) . . ?
Ni1 Ni5 H1 140(2) . . ?
C1 Ni5 H5 125(3) . . ?
C6 Ni5 H5 166(3) . . ?
C2 Ni5 H5 98(3) . . ?
Ni3 Ni5 H5 61(3) . . ?
Ni2 Ni5 H5 40(3) . . ?
Ni4 Ni5 H5 120(3) . . ?
Ni1 Ni5 H5 46(3) . . ?
H1 Ni5 H5 99(4) . . ?
C11 P1 C14 100.4(3) . . ?
C11 P1 C17 102.4(3) . . ?
C14 P1 C17 102.8(3) . . ?
C11 P1 Ni1 120.3(2) . . ?
C14 P1 Ni1 116.8(2) . . ?
C17 P1 Ni1 111.83(19) . . ?
C23 P2 C20 104.6(3) . . ?
C23 P2 C26 101.7(3) . . ?
C20 P2 C26 104.4(3) . . ?
C23 P2 Ni2 115.4(2) . . ?
C20 P2 Ni2 117.3(2) . . ?
C26 P2 Ni2 111.8(2) . . ?
C29 P3 C32 104.3(3) . . ?
C29 P3 C35 103.2(3) . . ?
C32 P3 C35 104.9(3) . . ?
C29 P3 Ni3 110.7(2) . . ?
C32 P3 Ni3 118.68(19) . . ?
C35 P3 Ni3 113.6(2) . . ?
C44 P4 C38 102.3(3) . . ?
C44 P4 C41 102.3(3) . . ?
C38 P4 C41 107.0(3) . . ?
C44 P4 Ni4 113.5(2) . . ?
C38 P4 Ni4 112.7(2) . . ?
C41 P4 Ni4 117.4(2) . . ?
C6 C1 C2 123.7(5) . . ?
C6 C1 C5 127.0(5) . . ?
C2 C1 C5 109.3(5) . . ?
C6 C1 Ni5 75.3(3) . . ?
C2 C1 Ni5 81.3(3) . . ?
C5 C1 Ni5 113.0(4) . . ?
C3 C2 C1 111.6(5) . . ?
C3 C2 Ni1 63.4(3) . . ?
C1 C2 Ni1 121.9(4) . . ?
C3 C2 Ni5 113.7(4) . . ?
C1 C2 Ni5 59.4(3) . . ?
Ni1 C2 Ni5 70.42(17) . . ?
C3 C2 H2A 121(7) . . ?
C1 C2 H2A 123(7) . . ?
Ni1 C2 H2A 100(7) . . ?
Ni5 C2 H2A 111(7) . . ?
C2 C3 C4 107.3(5) . . ?
C2 C3 Ni1 76.7(3) . . ?
C4 C3 Ni1 115.8(4) . . ?
C2 C3 H3A 119(6) . . ?
C4 C3 H3A 117(6) . . ?
Ni1 C3 H3A 114(6) . . ?
C3 C4 C5 106.1(5) . . ?
C3 C4 H4A 110.5 . . ?
C5 C4 H4A 110.5 . . ?
C3 C4 H4B 110.5 . . ?
C5 C4 H4B 110.5 . . ?
H4A C4 H4B 108.7 . . ?
C1 C5 C4 104.0(5) . . ?
C1 C5 H5A 111 . . ?
C4 C5 H5A 111 . . ?
C1 C5 H5B 111 . . ?
C4 C5 H5B 111 . . ?
H5A C5 H5B 109 . . ?
C1 C6 C7 126.9(5) . . ?
C1 C6 C10 122.9(5) . . ?
C7 C6 C10 109.1(5) . . ?
C1 C6 Ni5 63.9(3) . . ?
C7 C6 Ni5 117.9(4) . . ?
C10 C6 Ni5 101.6(4) . . ?
C1 C6 Ni4 104.8(3) . . ?
C7 C6 Ni4 53.3(3) . . ?
C10 C6 Ni4 118.1(4) . . ?
Ni5 C6 Ni4 64.64(14) . . ?
C6 C7 C8 106.7(5) . . ?
C6 C7 Ni4 91.2(3) . . ?
C8 C7 Ni4 116.8(4) . . ?
C6 C7 H7A 121(7) . . ?
C8 C7 H7A 116(7) . . ?
Ni4 C7 H7A 103(7) . . ?
C7 C8 C9 103.7(5) . . ?
C7 C8 H8A 111 . . ?
C9 C8 H8A 111 . . ?
C7 C8 H8B 111 . . ?
C9 C8 H8B 111 . . ?
H8A C8 H8B 109 . . ?
C8 C9 C10 103.4(5) . . ?
C8 C9 H9A 111.1 . . ?
C10 C9 H9A 111.1 . . ?
C8 C9 H9B 111.1 . . ?
C10 C9 H9B 111.1 . . ?
H9A C9 H9B 109.1 . . ?
C6 C10 C9 103.6(5) . . ?
C6 C10 H10A 111 . . ?
C9 C10 H10A 111 . . ?
C6 C10 H10B 111 . . ?
C9 C10 H10B 111 . . ?
H10A C10 H10B 109 . . ?
C12 C11 C13 109.3(5) . . ?
C12 C11 P1 112.8(4) . . ?
C13 C11 P1 111.3(4) . . ?
C12 C11 H11 107.7 . . ?
C13 C11 H11 107.7 . . ?
P1 C11 H11 107.7 . . ?
C11 C12 H12A 109.5 . . ?
C11 C12 H12B 109.5 . . ?
H12A C12 H12B 109.5 . . ?
C11 C12 H12C 109.5 . . ?
H12A C12 H12C 109.5 . . ?
H12B C12 H12C 109.5 . . ?
C11 C13 H13A 109.5 . . ?
C11 C13 H13B 109.5 . . ?
H13A C13 H13B 109.5 . . ?
C11 C13 H13C 109.5 . . ?
H13A C13 H13C 109.5 . . ?
H13B C13 H13C 109.5 . . ?
C15 C14 C16 108.0(5) . . ?
C15 C14 P1 110.9(4) . . ?
C16 C14 P1 114.8(4) . . ?
C15 C14 H14 107.6 . . ?
C16 C14 H14 107.6 . . ?
P1 C14 H14 107.6 . . ?
C14 C15 H15A 109.5 . . ?
C14 C15 H15B 109.5 . . ?
H15A C15 H15B 109.5 . . ?
C14 C15 H15C 109.5 . . ?
H15A C15 H15C 109.5 . . ?
H15B C15 H15C 109.5 . . ?
C14 C16 H16A 109.5 . . ?
C14 C16 H16B 109.5 . . ?
H16A C16 H16B 109.5 . . ?
C14 C16 H16C 109.5 . . ?
H16A C16 H16C 109.5 . . ?
H16B C16 H16C 109.5 . . ?
C18 C17 C19 111.5(5) . . ?
C18 C17 P1 115.7(4) . . ?
C19 C17 P1 112.3(4) . . ?
C18 C17 H17 105.5 . . ?
C19 C17 H17 105.5 . . ?
P1 C17 H17 105.5 . . ?
C17 C18 H18A 109.5 . . ?
C17 C18 H18B 109.5 . . ?
H18A C18 H18B 109.5 . . ?
C17 C18 H18C 109.5 . . ?
H18A C18 H18C 109.5 . . ?
H18B C18 H18C 109.5 . . ?
C17 C19 H19A 109.5 . . ?
C17 C19 H19B 109.5 . . ?
H19A C19 H19B 109.5 . . ?
C17 C19 H19C 109.5 . . ?
H19A C19 H19C 109.5 . . ?
H19B C19 H19C 109.5 . . ?
C21 C20 C22 108.5(6) . . ?
C21 C20 P2 112.2(5) . . ?
C22 C20 P2 116.5(5) . . ?
C21 C20 H20 106.3 . . ?
C22 C20 H20 106.3 . . ?
P2 C20 H20 106.3 . . ?
C20 C21 H21A 109.5 . . ?
C20 C21 H21B 109.5 . . ?
H21A C21 H21B 109.5 . . ?
C20 C21 H21C 109.5 . . ?
H21A C21 H21C 109.5 . . ?
H21B C21 H21C 109.5 . . ?
C20 C22 H22A 109.5 . . ?
C20 C22 H22B 109.5 . . ?
H22A C22 H22B 109.5 . . ?
C20 C22 H22C 109.5 . . ?
H22A C22 H22C 109.5 . . ?
H22B C22 H22C 109.5 . . ?
C25 C23 C24 109.6(6) . . ?
C25 C23 P2 112.2(5) . . ?
C24 C23 P2 110.2(5) . . ?
C25 C23 H23 108.3 . . ?
C24 C23 H23 108.3 . . ?
P2 C23 H23 108.3 . . ?
C23 C24 H24A 109.5 . . ?
C23 C24 H24B 109.5 . . ?
H24A C24 H24B 109.5 . . ?
C23 C24 H24C 109.5 . . ?
H24A C24 H24C 109.5 . . ?
H24B C24 H24C 109.5 . . ?
C23 C25 H25A 109.5 . . ?
C23 C25 H25B 109.5 . . ?
H25A C25 H25B 109.5 . . ?
C23 C25 H25C 109.5 . . ?
H25A C25 H25C 109.5 . . ?
H25B C25 H25C 109.5 . . ?
C27 C26 C28 110.8(6) . . ?
C27 C26 P2 110.5(4) . . ?
C28 C26 P2 116.9(5) . . ?
C27 C26 H26 105.9 . . ?
C28 C26 H26 105.9 . . ?
P2 C26 H26 105.9 . . ?
C26 C27 H27A 109.5 . . ?
C26 C27 H27B 109.5 . . ?
H27A C27 H27B 109.5 . . ?
C26 C27 H27C 109.5 . . ?
H27A C27 H27C 109.5 . . ?
H27B C27 H27C 109.5 . . ?
C26 C28 H28A 109.5 . . ?
C26 C28 H28B 109.5 . . ?
H28A C28 H28B 109.5 . . ?
C26 C28 H28C 109.5 . . ?
H28A C28 H28C 109.5 . . ?
H28B C28 H28C 109.5 . . ?
C31 C29 C30 109.5(6) . . ?
C31 C29 P3 117.5(5) . . ?
C30 C29 P3 111.0(4) . . ?
C31 C29 H29 106.1 . . ?
C30 C29 H29 106.1 . . ?
P3 C29 H29 106.1 . . ?
C29 C30 H30A 109.5 . . ?
C29 C30 H30B 109.5 . . ?
H30A C30 H30B 109.5 . . ?
C29 C30 H30C 109.5 . . ?
H30A C30 H30C 109.5 . . ?
H30B C30 H30C 109.5 . . ?
C29 C31 H31A 109.5 . . ?
C29 C31 H31B 109.5 . . ?
H31A C31 H31B 109.5 . . ?
C29 C31 H31C 109.5 . . ?
H31A C31 H31C 109.5 . . ?
H31B C31 H31C 109.5 . . ?
C33 C32 C34 110.2(5) . . ?
C33 C32 P3 112.0(4) . . ?
C34 C32 P3 109.6(4) . . ?
C33 C32 H32 108.3 . . ?
C34 C32 H32 108.3 . . ?
P3 C32 H32 108.3 . . ?
C32 C33 H33A 109.5 . . ?
C32 C33 H33B 109.5 . . ?
H33A C33 H33B 109.5 . . ?
C32 C33 H33C 109.5 . . ?
H33A C33 H33C 109.5 . . ?
H33B C33 H33C 109.5 . . ?
C32 C34 H34A 109.5 . . ?
C32 C34 H34B 109.5 . . ?
H34A C34 H34B 109.5 . . ?
C32 C34 H34C 109.5 . . ?
H34A C34 H34C 109.5 . . ?
H34B C34 H34C 109.5 . . ?
C36 C35 C37 110.5(6) . . ?
C36 C35 P3 111.2(4) . . ?
C37 C35 P3 117.3(5) . . ?
C36 C35 H35 105.6 . . ?
C37 C35 H35 105.6 . . ?
P3 C35 H35 105.6 . . ?
C35 C36 H36A 109.5 . . ?
C35 C36 H36B 109.5 . . ?
H36A C36 H36B 109.5 . . ?
C35 C36 H36C 109.5 . . ?
H36A C36 H36C 109.5 . . ?
H36B C36 H36C 109.5 . . ?
C35 C37 H37A 109.5 . . ?
C35 C37 H37B 109.5 . . ?
H37A C37 H37B 109.5 . . ?
C35 C37 H37C 109.5 . . ?
H37A C37 H37C 109.5 . . ?
H37B C37 H37C 109.5 . . ?
C39 C38 C40 109.9(5) . . ?
C39 C38 P4 112.9(4) . . ?
C40 C38 P4 116.9(5) . . ?
C39 C38 H38 105.4 . . ?
C40 C38 H38 105.4 . . ?
P4 C38 H38 105.4 . . ?
C38 C39 H39A 109.5 . . ?
C38 C39 H39B 109.5 . . ?
H39A C39 H39B 109.5 . . ?
C38 C39 H39C 109.5 . . ?
H39A C39 H39C 109.5 . . ?
H39B C39 H39C 109.5 . . ?
C38 C40 H40A 109.5 . . ?
C38 C40 H40B 109.5 . . ?
H40A C40 H40B 109.5 . . ?
C38 C40 H40C 109.5 . . ?
H40A C40 H40C 109.5 . . ?
H40B C40 H40C 109.5 . . ?
C42 C41 C43 110.0(5) . . ?
C42 C41 P4 112.3(4) . . ?
C43 C41 P4 118.8(4) . . ?
C42 C41 H41 104.8 . . ?
C43 C41 H41 104.8 . . ?
P4 C41 H41 104.8 . . ?
C41 C42 H42A 109.5 . . ?
C41 C42 H42B 109.5 . . ?
H42A C42 H42B 109.5 . . ?
C41 C42 H42C 109.5 . . ?
H42A C42 H42C 109.5 . . ?
H42B C42 H42C 109.5 . . ?
C41 C43 H43A 109.5 . . ?
C41 C43 H43B 109.5 . . ?
H43A C43 H43B 109.5 . . ?
C41 C43 H43C 109.5 . . ?
H43A C43 H43C 109.5 . . ?
H43B C43 H43C 109.5 . . ?
C45 C44 C46 109.1(6) . . ?
C45 C44 P4 109.4(4) . . ?
C46 C44 P4 111.8(4) . . ?
C45 C44 H44 108.8 . . ?
C46 C44 H44 108.8 . . ?
P4 C44 H44 108.8 . . ?
C44 C45 H45A 109.5 . . ?
C44 C45 H45B 109.5 . . ?
H45A C45 H45B 109.5 . . ?
C44 C45 H45C 109.5 . . ?
H45A C45 H45C 109.5 . . ?
H45B C45 H45C 109.5 . . ?
C44 C46 H46A 109.5 . . ?
C44 C46 H46B 109.5 . . ?
H46A C46 H46B 109.5 . . ?
C44 C46 H46C 109.5 . . ?
H46A C46 H46C 109.5 . . ?
H46B C46 H46C 109.5 . . ?
C48A C47A H47A 109.5 . . ?
C48A C47A H47B 109.5 . . ?
H47A C47A H47B 109.5 . . ?
C48A C47A H47C 109.5 . . ?
H47A C47A H47C 109.5 . . ?
H47B C47A H47C 109.5 . . ?
C49A C48A C47A 124.6(18) . . ?
C49A C48A H48A 106.2 . . ?
C47A C48A H48A 106.2 . . ?
C49A C48A H48B 106.2 . . ?
C47A C48A H48B 106.2 . . ?
H48A C48A H48B 106.4 . . ?
C48A C49A C50A 128.3(16) . . ?
C48A C49A H49A 105.2 . . ?
C50A C49A H49A 105.2 . . ?
C48A C49A H49B 105.2 . . ?
C50A C49A H49B 105.2 . . ?
H49A C49A H49B 105.9 . . ?
C49A C50A C51A 119.0(17) . . ?
C49A C50A H50A 107.6 . . ?
C51A C50A H50A 107.6 . . ?
C49A C50A H50B 107.6 . . ?
C51A C50A H50B 107.6 . . ?
H50A C50A H50B 107 . . ?
C50A C51A H51A 109.5 . . ?
C50A C51A H51B 109.5 . . ?
H51A C51A H51B 109.5 . . ?
C50A C51A H51C 109.5 . . ?
H51A C51A H51C 109.5 . . ?
H51B C51A H51C 109.5 . . ?
C48B C47B H47D 109.5 . . ?
C48B C47B H47E 109.5 . . ?
H47D C47B H47E 109.5 . . ?
C48B C47B H47F 109.5 . . ?
H47D C47B H47F 109.5 . . ?
H47E C47B H47F 109.5 . . ?
C49B C48B C47B 116(3) . . ?
C49B C48B H48C 108.3 . . ?
C47B C48B H48C 108.3 . . ?
C49B C48B H48D 108.3 . . ?
C47B C48B H48D 108.3 . . ?
H48C C48B H48D 107.4 . . ?
C48B C49B C50B 135(4) . . ?
C48B C49B H49C 103.6 . . ?
C50B C49B H49C 103.6 . . ?
C48B C49B H49D 103.6 . . ?
C50B C49B H49D 103.6 . . ?
H49C C49B H49D 105.3 . . ?
C49B C50B C51B 114(3) . . ?
C49B C50B H50C 108.7 . . ?
C51B C50B H50C 108.7 . . ?
C49B C50B H50D 108.7 . . ?
C51B C50B H50D 108.7 . . ?
H50C C50B H50D 107.6 . . ?
C50B C51B H51D 109.5 . . ?
C50B C51B H51E 109.5 . . ?
H51D C51B H51E 109.5 . . ?
C50B C51B H51F 109.5 . . ?
H51D C51B H51F 109.5 . . ?
H51E C51B H51F 109.5 . . ?

loop_
_geom_bond_atom_site_label_1
_geom_bond_atom_site_label_2
_geom_bond_distance
_geom_bond_site_symmetry_2
_geom_bond_publ_flag
Ni1 C3 1.997(6) . ?
Ni1 P1 2.1582(16) . ?
Ni1 C2 2.175(6) . ?
Ni1 Ni5 2.5444(9) . ?
Ni1 Ni2 2.5667(10) . ?
Ni1 H4 1.56(6) . ?
Ni1 H5 1.83(9) . ?
Ni2 P2 2.1579(16) . ?
Ni2 Ni5 2.4795(9) . ?
Ni2 Ni3 2.5074(9) . ?
Ni2 H2 1.36(6) . ?
Ni2 H4 1.52(6) . ?
Ni2 H5 1.63(9) . ?
Ni3 P3 2.1575(16) . ?
Ni3 Ni5 2.4471(9) . ?
Ni3 Ni4 2.6038(9) . ?
Ni3 H2 1.54(6) . ?
Ni3 H1 1.60(6) . ?
Ni3 H3 1.55(7) . ?
Ni4 C7 2.004(6) . ?
Ni4 P4 2.1622(16) . ?
Ni4 Ni5 2.4803(9) . ?
Ni4 C6 2.498(5) . ?
Ni4 H1 1.71(6) . ?
Ni4 H3 1.66(7) . ?
Ni5 C1 1.948(5) . ?
Ni5 C6 2.098(5) . ?
Ni5 C2 2.237(6) . ?
Ni5 H1 1.60(6) . ?
Ni5 H5 1.58(9) . ?
P1 C11 1.868(6) . ?
P1 C14 1.871(6) . ?
P1 C17 1.874(6) . ?
P2 C23 1.857(6) . ?
P2 C20 1.869(7) . ?
P2 C26 1.875(6) . ?
P3 C29 1.857(6) . ?
P3 C32 1.866(6) . ?
P3 C35 1.867(6) . ?
P4 C44 1.857(6) . ?
P4 C38 1.861(7) . ?
P4 C41 1.874(6) . ?
C1 C6 1.417(8) . ?
C1 C2 1.434(8) . ?
C1 C5 1.512(8) . ?
C2 C3 1.433(8) . ?
C2 H2A 0.95(11) . ?
C3 C4 1.526(8) . ?
C3 H3A 0.98(11) . ?
C4 C5 1.560(8) . ?
C4 H4A 0.99 . ?
C4 H4B 0.99 . ?
C5 H5A 0.99 . ?
C5 H5B 0.99 . ?
C6 C7 1.448(7) . ?
C6 C10 1.522(8) . ?
C7 C8 1.519(8) . ?
C7 H7A 0.90(11) . ?
C8 C9 1.520(9) . ?
C8 H8A 0.99 . ?
C8 H8B 0.99 . ?
C9 C10 1.524(8) . ?
C9 H9A 0.99 . ?
C9 H9B 0.99 . ?
C10 H10A 0.99 . ?
C10 H10B 0.99 . ?
C11 C12 1.509(9) . ?
C11 C13 1.528(9) . ?
C11 H11 1 . ?
C12 H12A 0.98 . ?
C12 H12B 0.98 . ?
C12 H12C 0.98 . ?
C13 H13A 0.98 . ?
C13 H13B 0.98 . ?
C13 H13C 0.98 . ?
C14 C15 1.522(9) . ?
C14 C16 1.537(9) . ?
C14 H14 1 . ?
C15 H15A 0.98 . ?
C15 H15B 0.98 . ?
C15 H15C 0.98 . ?
C16 H16A 0.98 . ?
C16 H16B 0.98 . ?
C16 H16C 0.98 . ?
C17 C18 1.526(8) . ?
C17 C19 1.532(8) . ?
C17 H17 1 . ?
C18 H18A 0.98 . ?
C18 H18B 0.98 . ?
C18 H18C 0.98 . ?
C19 H19A 0.98 . ?
C19 H19B 0.98 . ?
C19 H19C 0.98 . ?
C20 C21 1.513(9) . ?
C20 C22 1.548(9) . ?
C20 H20 1 . ?
C21 H21A 0.98 . ?
C21 H21B 0.98 . ?
C21 H21C 0.98 . ?
C22 H22A 0.98 . ?
C22 H22B 0.98 . ?
C22 H22C 0.98 . ?
C23 C25 1.513(10) . ?
C23 C24 1.529(10) . ?
C23 H23 1 . ?
C24 H24A 0.98 . ?
C24 H24B 0.98 . ?
C24 H24C 0.98 . ?
C25 H25A 0.98 . ?
C25 H25B 0.98 . ?
C25 H25C 0.98 . ?
C26 C27 1.513(9) . ?
C26 C28 1.521(9) . ?
C26 H26 1 . ?
C27 H27A 0.98 . ?
C27 H27B 0.98 . ?
C27 H27C 0.98 . ?
C28 H28A 0.98 . ?
C28 H28B 0.98 . ?
C28 H28C 0.98 . ?
C29 C31 1.529(9) . ?
C29 C30 1.535(9) . ?
C29 H29 1 . ?
C30 H30A 0.98 . ?
C30 H30B 0.98 . ?
C30 H30C 0.98 . ?
C31 H31A 0.98 . ?
C31 H31B 0.98 . ?
C31 H31C 0.98 . ?
C32 C33 1.513(9) . ?
C32 C34 1.537(9) . ?
C32 H32 1 . ?
C33 H33A 0.98 . ?
C33 H33B 0.98 . ?
C33 H33C 0.98 . ?
C34 H34A 0.98 . ?
C34 H34B 0.98 . ?
C34 H34C 0.98 . ?
C35 C36 1.524(10) . ?
C35 C37 1.543(9) . ?
C35 H35 1 . ?
C36 H36A 0.98 . ?
C36 H36B 0.98 . ?
C36 H36C 0.98 . ?
C37 H37A 0.98 . ?
C37 H37B 0.98 . ?
C37 H37C 0.98 . ?
C38 C39 1.534(9) . ?
C38 C40 1.536(8) . ?
C38 H38 1 . ?
C39 H39A 0.98 . ?
C39 H39B 0.98 . ?
C39 H39C 0.98 . ?
C40 H40A 0.98 . ?
C40 H40B 0.98 . ?
C40 H40C 0.98 . ?
C41 C42 1.517(9) . ?
C41 C43 1.536(8) . ?
C41 H41 1 . ?
C42 H42A 0.98 . ?
C42 H42B 0.98 . ?
C42 H42C 0.98 . ?
C43 H43A 0.98 . ?
C43 H43B 0.98 . ?
C43 H43C 0.98 . ?
C44 C45 1.520(9) . ?
C44 C46 1.523(9) . ?
C44 H44 1 . ?
C45 H45A 0.98 . ?
C45 H45B 0.98 . ?
C45 H45C 0.98 . ?
C46 H46A 0.98 . ?
C46 H46B 0.98 . ?
C46 H46C 0.98 . ?
C47A C48A 1.52(2) . ?
C47A H47A 0.98 . ?
C47A H47B 0.98 . ?
C47A H47C 0.98 . ?
C48A C49A 1.461(18) . ?
C48A H48A 0.99 . ?
C48A H48B 0.99 . ?
C49A C50A 1.481(19) . ?
C49A H49A 0.99 . ?
C49A H49B 0.99 . ?
C50A C51A 1.54(3) . ?
C50A H50A 0.99 . ?
C50A H50B 0.99 . ?
C51A H51A 0.98 . ?
C51A H51B 0.98 . ?
C51A H51C 0.98 . ?
C47B C48B 1.44(4) . ?
C47B H47D 0.98 . ?
C47B H47E 0.98 . ?
C47B H47F 0.98 . ?
C48B C49B 1.33(3) . ?
C48B H48C 0.99 . ?
C48B H48D 0.99 . ?
C49B C50B 1.33(3) . ?
C49B H49C 0.99 . ?
C49B H49D 0.99 . ?
C50B C51B 1.45(4) . ?
C50B H50C 0.99 . ?
C50B H50D 0.99 . ?
C51B H51D 0.98 . ?
C51B H51E 0.98 . ?
C51B H51F 0.98 . ?
